data_4339053
loop_
_publ_author_name
'Gerken, Michael'
'Hazendonk, Paul'
'Iuga, Adriana'
'Nieboer, Jared'
'Tramsek, Melita'
'Goreshnik, Evgeny'
'Zemva, Boris'
'Zheng, Shaohui'
'Autschbach, Jochen'

_publ_section_title
;
 Solid-state NMR spectroscopic study of coordination compounds of XeF(2)
 with metal cations and the crystal structure of
 [Ba(XeF(2))(5)][AsF(6)](2).
;
_journal_issue 15
_journal_name_full 'Inorganic chemistry'
_journal_page_first 6069
_journal_page_last 6077
_journal_paper_doi 10.1021/ic700557m
_journal_volume 46
_journal_year 2007
_chemical_formula_moiety '2(F6 Sb), 5(F2 Xe), Ba'
_chemical_formula_sum 'Ba F22 Sb2 Xe5'
_chemical_formula_weight 1955.30
_space_group_IT_number 69
_symmetry_cell_setting orthorhombic
_symmetry_space_group_name_Hall '-F 2 2'
_symmetry_space_group_name_H-M 'F m m m'
_atom_sites_solution_primary direct
_atom_sites_solution_secondary difmap
_audit_creation_date 2005-12-01T21:15:39-00:00
_audit_creation_method 'WinGX routine CIF_UPDATE'
_cell_angle_alpha 90
_cell_angle_beta 90
_cell_angle_gamma 90
_cell_formula_units_Z 4
_cell_length_a 12.0985(9)
_cell_length_b 13.9437(10)
_cell_length_c 13.6072(11)
_cell_measurement_reflns_used 148
_cell_measurement_temperature 200
_cell_measurement_theta_max 30.0326
_cell_measurement_theta_min 2.6835
_cell_volume 2295.5(3)
_computing_cell_refinement 'CrystalClear (Rigaku Corp., 2000)'
_computing_data_collection 'CrystalClear (Rigaku Corp., 2000)'
_computing_data_reduction 'CrystalClear (Rigaku Corp., 2000)'
_computing_publication_material 'enCIFer 1.1 (CCDC, 2004)'
_computing_structure_refinement 'SHELXL-97 (Sheldrick, 1997)'
_computing_structure_solution
;
SIR92 (Altomare, et. al. 1994)
;
_diffrn_measured_fraction_theta_full 0.957
_diffrn_measured_fraction_theta_max 0.808
_diffrn_measurement_device
;
        Mercury CCD (2x2 bin mode)
;
_diffrn_measurement_method dtprofit.ref
_diffrn_radiation_type MoK\a
_diffrn_radiation_wavelength 0.71069
_diffrn_reflns_av_R_equivalents 0.0571
_diffrn_reflns_limit_h_max 17
_diffrn_reflns_limit_h_min -17
_diffrn_reflns_limit_k_max 19
_diffrn_reflns_limit_k_min -19
_diffrn_reflns_limit_l_max 19
_diffrn_reflns_limit_l_min -19
_diffrn_reflns_number 3837
_diffrn_reflns_theta_full 25.00
_diffrn_reflns_theta_max 30.05
_diffrn_reflns_theta_min 3.37
_exptl_absorpt_coefficient_mu 11.452
_exptl_absorpt_correction_T_max 0.3621
_exptl_absorpt_correction_T_min 0.2058
_exptl_absorpt_correction_type multi-scan
_exptl_absorpt_process_details 'Blessing R.H., 1995'
_exptl_crystal_colour Colorless
_exptl_crystal_density_diffrn 4.211
_exptl_crystal_density_method 'not measured'
_exptl_crystal_description Chunk
_exptl_crystal_F_000 2504
_exptl_crystal_size_max 0.15
_exptl_crystal_size_mid 0.12
_exptl_crystal_size_min 0.09
_refine_diff_density_max 3.007
_refine_diff_density_min -3.569
_refine_diff_density_rms 0.529
_refine_ls_extinction_coef 0.00071(7)
_refine_ls_extinction_expression Fc^*^=kFc[1+0.001xFc^2^\l^3^/sin(2\q)]^-1/4^
_refine_ls_extinction_method SHELXL
_refine_ls_goodness_of_fit_ref 1.103
_refine_ls_matrix_type full
_refine_ls_number_parameters 51
_refine_ls_number_reflns 765
_refine_ls_number_restraints 0
_refine_ls_restrained_S_all 1.103
_refine_ls_R_factor_all 0.0690
_refine_ls_R_factor_gt 0.0506
_refine_ls_shift/su_max 0.000
_refine_ls_shift/su_mean 0.000
_refine_ls_structure_factor_coef Fsqd
_refine_ls_weighting_details 'calc w=1/[\s^2^(Fo^2^)+(0.0534P)^2^+105.1887P] where P=(Fo^2^+2Fc^2^)/3'
_refine_ls_weighting_scheme calc
_refine_ls_wR_factor_gt 0.1391
_refine_ls_wR_factor_ref 0.1531
_reflns_number_gt 575
_reflns_number_total 765
_reflns_threshold_expression I>2\s(I)
_cod_data_source_file ic700557m-file010.cif
_cod_data_source_block shelxl
_cod_depositor_comments
;
The following automatic conversions were performed:

'_exptl_absorpt_correction_type' value 'Multi-scan' changed to
'multi-scan' according to
/usr/data/users/saulius/automatic-downloads/retrospective/ACS/lib/dictionaries/cif_core.dic
dictionary named 'cif_core.dic' version 2.4.2 from 2011-04-26.

Automatic conversion script
Id: cif_fix_values 2281 2013-09-26 08:29:07Z andrius 

2022-02-23
Z value and formula fixed to values more according to usual
chemical conventions.                 miguel
;
_cod_original_formula_sum 'Ba2 F44 Sb4 Xe10'
_cod_original_formula_weight 2910.60
_cod_original_formula_moiety '4(F6 Sb), F4 Xe2, F8 Xe4, F8 Xe4, 16(Ba0.12) '
_cod_original_formula_units_Z 2
_cod_original_sg_symbol_H-M Fmmm
_cod_database_code 4339053

loop_
_symmetry_equiv_pos_as_xyz
'x, y, z'
'x, -y, -z'
'-x, y, -z'
'-x, -y, z'
'x, y+1/2, z+1/2'
'x, -y+1/2, -z+1/2'
'-x, y+1/2, -z+1/2'
'-x, -y+1/2, z+1/2'
'x+1/2, y, z+1/2'
'x+1/2, -y, -z+1/2'
'-x+1/2, y, -z+1/2'
'-x+1/2, -y, z+1/2'
'x+1/2, y+1/2, z'
'x+1/2, -y+1/2, -z'
'-x+1/2, y+1/2, -z'
'-x+1/2, -y+1/2, z'
'-x, -y, -z'
'-x, y, z'
'x, -y, z'
'x, y, -z'
'-x, -y+1/2, -z+1/2'
'-x, y+1/2, z+1/2'
'x, -y+1/2, z+1/2'
'x, y+1/2, -z+1/2'
'-x+1/2, -y, -z+1/2'
'-x+1/2, y, z+1/2'
'x+1/2, -y, z+1/2'
'x+1/2, y, -z+1/2'
'-x+1/2, -y+1/2, -z'
'-x+1/2, y+1/2, z'
'x+1/2, -y+1/2, z'
'x+1/2, y+1/2, -z'

loop_
_atom_site_label
_atom_site_type_symbol
_atom_site_fract_x
_atom_site_fract_y
_atom_site_fract_z
_atom_site_U_iso_or_equiv
_atom_site_adp_type
_atom_site_occupancy
_atom_site_symmetry_multiplicity
_atom_site_calc_flag
_atom_site_refinement_flags
Ba1 Ba 0.0000 0.0000 0.0000 0.0210(5) Uani 1 8 d S
Xe1 Xe 0.0000 0.0000 -0.5000 0.0448(5) Uani 1 8 d S
Xe2 Xe 0.2500 0.0000 0.2500 0.0238(4) Uani 1 4 d S
Xe3 Xe 0.0000 -0.2500 -0.2500 0.0399(5) Uani 1 4 d S
Sb1 Sb 0.2500 0.2500 0.0000 0.0212(4) Uani 1 4 d S
F1 F 0.0000 0.0000 -0.6457(10) 0.104(6) Uani 1 4 d S
F2 F 0.1851(6) 0.0000 0.1149(5) 0.0486(19) Uani 1 2 d S
F3 F 0.0000 -0.1229(7) -0.1826(6) 0.076(3) Uani 1 2 d S
F11 F 0.1242(5) 0.1711(4) 0.0000 0.0410(17) Uani 1 2 d S
F12 F 0.3128(6) 0.1759(5) 0.0959(7) 0.113(3) Uani 1 1 d .

loop_
_atom_site_aniso_label
_atom_site_aniso_U_11
_atom_site_aniso_U_22
_atom_site_aniso_U_33
_atom_site_aniso_U_23
_atom_site_aniso_U_13
_atom_site_aniso_U_12
Ba1 0.0184(7) 0.0178(6) 0.0267(8) 0.000 0.000 0.000
Xe1 0.0381(10) 0.0588(11) 0.0375(11) 0.000 0.000 0.000
Xe2 0.0255(6) 0.0209(6) 0.0250(7) 0.000 -0.0055(3) 0.000
Xe3 0.0256(7) 0.0557(8) 0.0384(9) 0.0166(4) 0.000 0.000
Sb1 0.0180(6) 0.0200(6) 0.0256(7) 0.000 0.000 -0.0040(3)
F1 0.077(10) 0.185(18) 0.048(8) 0.000 0.000 0.000
F2 0.060(5) 0.044(4) 0.042(4) 0.000 -0.023(3) 0.000
F3 0.095(7) 0.080(6) 0.052(5) 0.010(4) 0.000 0.000
F11 0.029(3) 0.032(3) 0.062(4) 0.000 0.000 -0.010(2)
F12 0.095(5) 0.099(5) 0.144(7) 0.080(5) -0.081(5) -0.061(4)

loop_
_atom_type_symbol
_atom_type_description
_atom_type_scat_dispersion_real
_atom_type_scat_dispersion_imag
_atom_type_scat_source
Ba Ba -0.3244 2.2819 'International Tables Vol C Tables 4.2.6.8 and 6.1.1.4'
Xe Xe -0.4205 1.9578 'International Tables Vol C Tables 4.2.6.8 and 6.1.1.4'
Sb Sb -0.5866 1.5461 'International Tables Vol C Tables 4.2.6.8 and 6.1.1.4'
F F 0.0171 0.0103 'International Tables Vol C Tables 4.2.6.8 and 6.1.1.4'

loop_
_geom_angle_atom_site_label_1
_geom_angle_atom_site_label_2
_geom_angle_atom_site_label_3
_geom_angle
_geom_angle_site_symmetry_1
_geom_angle_site_symmetry_3
F2 Ba1 F2 110.1(3) . 18
F2 Ba1 F2 180.0(2) . 17
F2 Ba1 F2 69.9(3) 18 17
F2 Ba1 F2 69.9(3) . 2
F2 Ba1 F2 180.0 18 2
F2 Ba1 F2 110.1(3) 17 2
F2 Ba1 F11 115.91(11) . 17
F2 Ba1 F11 64.09(11) 18 17
F2 Ba1 F11 64.09(11) 17 17
F2 Ba1 F11 115.91(11) 2 17
F2 Ba1 F11 64.09(11) . .
F2 Ba1 F11 115.91(11) 18 .
F2 Ba1 F11 115.91(11) 17 .
F2 Ba1 F11 64.09(11) 2 .
F11 Ba1 F11 180.00(13) 17 .
F2 Ba1 F11 64.09(11) . 2
F2 Ba1 F11 115.91(11) 18 2
F2 Ba1 F11 115.91(11) 17 2
F2 Ba1 F11 64.09(11) 2 2
F11 Ba1 F11 64.4(2) 17 2
F11 Ba1 F11 115.6(2) . 2
F2 Ba1 F11 115.91(11) . 18
F2 Ba1 F11 64.09(11) 18 18
F2 Ba1 F11 64.09(11) 17 18
F2 Ba1 F11 115.91(11) 2 18
F11 Ba1 F11 115.6(2) 17 18
F11 Ba1 F11 64.4(2) . 18
F11 Ba1 F11 180.0(2) 2 18
F2 Ba1 F3 61.88(14) . 17
F2 Ba1 F3 61.88(14) 18 17
F2 Ba1 F3 118.12(14) 17 17
F2 Ba1 F3 118.12(14) 2 17
F11 Ba1 F3 118.71(14) 17 17
F11 Ba1 F3 61.29(14) . 17
F11 Ba1 F3 118.71(14) 2 17
F11 Ba1 F3 61.29(14) 18 17
F2 Ba1 F3 61.88(14) . 3
F2 Ba1 F3 61.88(14) 18 3
F2 Ba1 F3 118.12(14) 17 3
F2 Ba1 F3 118.12(14) 2 3
F11 Ba1 F3 61.29(14) 17 3
F11 Ba1 F3 118.71(14) . 3
F11 Ba1 F3 61.29(14) 2 3
F11 Ba1 F3 118.71(14) 18 3
F3 Ba1 F3 69.2(3) 17 3
F2 Ba1 F3 118.12(14) . .
F2 Ba1 F3 118.12(14) 18 .
F2 Ba1 F3 61.88(14) 17 .
F2 Ba1 F3 61.88(14) 2 .
F11 Ba1 F3 61.29(14) 17 .
F11 Ba1 F3 118.71(14) . .
F11 Ba1 F3 61.29(14) 2 .
F11 Ba1 F3 118.71(14) 18 .
F3 Ba1 F3 180.00(19) 17 .
F3 Ba1 F3 110.8(3) 3 .
F2 Ba1 F3 118.12(14) . 19
F2 Ba1 F3 118.12(14) 18 19
F2 Ba1 F3 61.88(14) 17 19
F2 Ba1 F3 61.88(14) 2 19
F11 Ba1 F3 118.71(14) 17 19
F11 Ba1 F3 61.29(14) . 19
F11 Ba1 F3 118.71(14) 2 19
F11 Ba1 F3 61.29(14) 18 19
F3 Ba1 F3 110.8(3) 17 19
F3 Ba1 F3 180.0(4) 3 19
F3 Ba1 F3 69.2(3) . 19
F1 Xe1 F1 180.000(1) 17_554 .
F2 Xe2 F2 180.0 25 .
F3 Xe3 F3 180.0(5) . 21_544
F12 Sb1 F12 89.0(7) 16 .
F12 Sb1 F12 180.0(4) 16 20
F12 Sb1 F12 91.0(7) . 20
F12 Sb1 F12 91.0(7) 16 29
F12 Sb1 F12 180.0(4) . 29
F12 Sb1 F12 89.0(7) 20 29
F12 Sb1 F11 89.7(2) 16 .
F12 Sb1 F11 90.3(2) . .
F12 Sb1 F11 90.3(2) 20 .
F12 Sb1 F11 89.7(2) 29 .
F12 Sb1 F11 90.3(2) 16 29
F12 Sb1 F11 89.7(2) . 29
F12 Sb1 F11 89.7(2) 20 29
F12 Sb1 F11 90.3(2) 29 29
F11 Sb1 F11 180.0(3) . 29
Xe2 F2 Ba1 148.1(4) . .
Xe3 F3 Ba1 152.0(4) . .
Sb1 F11 Ba1 158.1(3) . .

loop_
_geom_bond_atom_site_label_1
_geom_bond_atom_site_label_2
_geom_bond_distance
_geom_bond_site_symmetry_2
Ba1 F2 2.731(6) .
Ba1 F2 2.731(6) 18
Ba1 F2 2.731(6) 17
Ba1 F2 2.731(6) 2
Ba1 F11 2.819(5) 17
Ba1 F11 2.819(5) .
Ba1 F11 2.819(5) 2
Ba1 F11 2.819(5) 18
Ba1 F3 3.018(9) 17
Ba1 F3 3.018(9) 3
Ba1 F3 3.018(9) .
Ba1 F3 3.018(9) 19
Xe1 F1 1.982(14) 17_554
Xe1 F1 1.982(14) .
Xe2 F2 1.999(6) 25
Xe2 F2 1.999(6) .
Xe3 F3 1.996(10) .
Xe3 F3 1.996(10) 21_544
Sb1 F12 1.829(6) 16
Sb1 F12 1.829(6) .
Sb1 F12 1.829(6) 20
Sb1 F12 1.829(6) 29
Sb1 F11 1.878(5) .
Sb1 F11 1.878(5) 29
